data_7010447
loop_
_publ_author_name
'Sarsfield, Mark J.'
'Said, Musa'
'Thornton-Pett, Mark'
'Gerrard, Lee A.'
'Bochmann, Manfred'

_publ_section_title
;
 The reactivity of trimethylsilyliminophosphines towards titanium and
 zirconium halides
;
_journal_issue 6
_journal_name_full 'Journal of the Chemical Society, Dalton Transactions'
_journal_page_first 822
_journal_paper_doi 10.1039/b009082o
_journal_year 2001
_chemical_formula_sum 'C50 H55 Cl6 N3 P2 Ti2'
_chemical_formula_weight 1068.41
_space_group_IT_number 2
_symmetry_cell_setting triclinic
_symmetry_space_group_name_Hall '-P 1'
_symmetry_space_group_name_H-M 'P -1'
_atom_sites_solution_hydrogens geom
_atom_sites_solution_primary direct
_atom_sites_solution_secondary difmap
_audit_creation_method SHELXL-97
_cell_angle_alpha 84.4990(14)
_cell_angle_beta 80.9110(17)
_cell_angle_gamma 81.7870(16)
_cell_formula_units_Z 2
_cell_length_a 12.0929(2)
_cell_length_b 13.4161(4)
_cell_length_c 16.3861(4)
_cell_measurement_temperature 150(2)
_cell_volume 2590.85(11)
_computing_cell_refinement 'DENZO-SMN (Otwinowski & Minor, 1996)'
_computing_data_collection 'COLLECT (Nonius, 1999)'
_computing_data_reduction 'DENZO-SMN (Otwinowski & Minor, 1996)'
_computing_molecular_graphics 'ORTEX (McArdle, 1995)'
_computing_publication_material 'local program'
_computing_structure_refinement 'SHELXL-97 (Sheldrick, 1997)'
_computing_structure_solution 'SHELXS-97 (Sheldrick, 1990)'
_diffrn_ambient_temperature 150(2)
_diffrn_detector_area_resol_mean 9.091
_diffrn_measured_fraction_theta_full 0.997
_diffrn_measured_fraction_theta_max 0.997
_diffrn_measurement_device_type 'Nonius KappaCCD area detector diffractometer'
_diffrn_measurement_method
;
Detector set at 30mm from sample with different 2theta offsets 
1 degree phi exposures for chi=0 degree settings
1 degree omega exposures for chi=90 degree settings
;
_diffrn_radiation_monochromator graphite
_diffrn_radiation_source 'fine-focus sealed tube'
_diffrn_radiation_type MoK\a
_diffrn_radiation_wavelength 0.71073
_diffrn_reflns_av_R_equivalents 0.0595
_diffrn_reflns_av_sigmaI/netI 0.0495
_diffrn_reflns_limit_h_max 14
_diffrn_reflns_limit_h_min -14
_diffrn_reflns_limit_k_max 16
_diffrn_reflns_limit_k_min -16
_diffrn_reflns_limit_l_max 19
_diffrn_reflns_limit_l_min -20
_diffrn_reflns_number 33684
_diffrn_reflns_theta_full 26.00
_diffrn_reflns_theta_max 26.00
_diffrn_reflns_theta_min 2.68
_exptl_absorpt_coefficient_mu 0.716
_exptl_absorpt_correction_T_max 0.9254
_exptl_absorpt_correction_T_min 0.6651
_exptl_absorpt_correction_type multi-scan
_exptl_absorpt_process_details
;
Using multiple and symmetry-related data measurements via the program SORTAV
See R.H. Blessing, Acta Cryst (1995), A51, 33-38 
;
_exptl_crystal_colour orange
_exptl_crystal_density_diffrn 1.370
_exptl_crystal_density_method 'not measured'
_exptl_crystal_description prism
_exptl_crystal_F_000 1104
_exptl_crystal_size_max 0.62
_exptl_crystal_size_mid 0.50
_exptl_crystal_size_min 0.11
_refine_diff_density_max 0.870
_refine_diff_density_min -0.792
_refine_diff_density_rms 0.080
_refine_ls_extinction_coef 0.0024(8)
_refine_ls_extinction_expression Fc^*^=kFc[1+0.001xFc^2^\l^3^/sin(2\q)]^-1/4^
_refine_ls_extinction_method SHELXL
_refine_ls_goodness_of_fit_ref 1.034
_refine_ls_hydrogen_treatment mixed
_refine_ls_matrix_type full
_refine_ls_number_parameters 579
_refine_ls_number_reflns 10152
_refine_ls_number_restraints 0
_refine_ls_restrained_S_all 1.034
_refine_ls_R_factor_all 0.0571
_refine_ls_R_factor_gt 0.0484
_refine_ls_shift/su_max 0.045
_refine_ls_shift/su_mean 0.001
_refine_ls_structure_factor_coef Fsqd
_refine_ls_weighting_details 'calc w=1/[\s^2^(Fo^2^)+(0.0587P)^2^+2.8962P] where P=(Fo^2^+2Fc^2^)/3'
_refine_ls_weighting_scheme calc
_refine_ls_wR_factor_gt 0.1238
_refine_ls_wR_factor_ref 0.1314
_reflns_number_gt 8694
_reflns_number_total 10152
_reflns_threshold_expression >2sigma(I)
_cod_data_source_file b009082o.txt
_cod_data_source_block ms335
_cod_original_sg_symbol_H-M P-1
_cod_database_code 7010447

loop_
_symmetry_equiv_pos_as_xyz
'x, y, z'
'-x, -y, -z'

loop_
_atom_site_label
_atom_site_type_symbol
_atom_site_fract_x
_atom_site_fract_y
_atom_site_fract_z
_atom_site_U_iso_or_equiv
_atom_site_adp_type
_atom_site_occupancy
_atom_site_symmetry_multiplicity
_atom_site_calc_flag
_atom_site_refinement_flags
_atom_site_disorder_assembly
_atom_site_disorder_group
Ti1 Ti 0.24594(4) 0.12048(3) 0.34153(3) 0.02538(13) Uani 1 1 d . . .
Cl1 Cl 0.43056(6) 0.12028(6) 0.35677(5) 0.04448(19) Uani 1 1 d . . .
Cl2 Cl 0.18096(6) 0.29038(5) 0.32364(4) 0.03912(18) Uani 1 1 d . . .
C1 C 0.2329(2) 0.0313(2) 0.47698(16) 0.0370(6) Uani 1 1 d . . .
C2 C 0.2088(3) -0.0303(2) 0.41760(16) 0.0355(6) Uani 1 1 d . . .
C3 C 0.1075(2) 0.0143(2) 0.38974(16) 0.0353(6) Uani 1 1 d . . .
C4 C 0.0716(2) 0.1045(2) 0.42870(17) 0.0358(6) Uani 1 1 d . . .
C5 C 0.1489(2) 0.1157(2) 0.48262(16) 0.0349(6) Uani 1 1 d . . .
C6 C 0.3271(3) 0.0050(3) 0.5278(2) 0.0605(10) Uani 1 1 d . . .
H6A H 0.3023 -0.0382 0.5771 0.091 Uiso 1 1 calc R . .
H6B H 0.3479 0.0669 0.5449 0.091 Uiso 1 1 calc R . .
H6C H 0.3926 -0.0311 0.4947 0.091 Uiso 1 1 calc R . .
C7 C 0.2770(3) -0.1293(2) 0.3938(2) 0.0537(9) Uani 1 1 d . . .
H7A H 0.2574 -0.1830 0.4362 0.081 Uiso 1 1 calc R . .
H7B H 0.3577 -0.1236 0.3893 0.081 Uiso 1 1 calc R . .
H7C H 0.2603 -0.1454 0.3403 0.081 Uiso 1 1 calc R . .
C8 C 0.0441(3) -0.0282(3) 0.3322(2) 0.0566(10) Uani 1 1 d . . .
H8A H 0.0971 -0.0722 0.2954 0.085 Uiso 1 1 calc R . .
H8B H 0.0062 0.0271 0.2991 0.085 Uiso 1 1 calc R . .
H8C H -0.0123 -0.0675 0.3648 0.085 Uiso 1 1 calc R . .
C9 C -0.0360(3) 0.1736(3) 0.4195(3) 0.0614(10) Uani 1 1 d . . .
H9A H -0.0488 0.1791 0.3615 0.092 Uiso 1 1 calc R . .
H9B H -0.0297 0.2407 0.4360 0.092 Uiso 1 1 calc R . .
H9C H -0.0995 0.1462 0.4549 0.092 Uiso 1 1 calc R . .
C10 C 0.1431(4) 0.2026(3) 0.5350(2) 0.0624(10) Uani 1 1 d . . .
H10A H 0.1453 0.2654 0.4994 0.094 Uiso 1 1 calc R . .
H10B H 0.2075 0.1920 0.5658 0.094 Uiso 1 1 calc R . .
H10C H 0.0726 0.2069 0.5741 0.094 Uiso 1 1 calc R . .
N1 N 0.25738(19) 0.08167(17) 0.23844(13) 0.0303(5) Uani 1 1 d . . .
P1 P 0.23800(5) 0.09380(5) 0.14484(4) 0.02573(16) Uani 1 1 d . . .
C111 C 0.0900(2) 0.1140(2) 0.13439(15) 0.0281(5) Uani 1 1 d . . .
C112 C 0.0376(2) 0.0433(2) 0.10213(16) 0.0343(6) Uani 1 1 d . . .
H112 H 0.0810 -0.0153 0.0799 0.041 Uiso 1 1 calc R . .
C113 C -0.0787(3) 0.0596(3) 0.10283(18) 0.0415(7) Uani 1 1 d . . .
H113 H -0.1150 0.0116 0.0815 0.050 Uiso 1 1 calc R . .
C114 C -0.1417(2) 0.1449(3) 0.13429(18) 0.0414(7) Uani 1 1 d . . .
H114 H -0.2211 0.1553 0.1346 0.050 Uiso 1 1 calc R . .
C115 C -0.0896(2) 0.2157(2) 0.16556(18) 0.0390(6) Uani 1 1 d . . .
H115 H -0.1332 0.2748 0.1867 0.047 Uiso 1 1 calc R . .
C116 C 0.0260(2) 0.1998(2) 0.16585(16) 0.0336(6) Uani 1 1 d . . .
H116 H 0.0616 0.2479 0.1877 0.040 Uiso 1 1 calc R . .
C121 C 0.3007(2) -0.0141(2) 0.08867(15) 0.0287(5) Uani 1 1 d . . .
C122 C 0.3005(3) -0.1087(2) 0.13246(18) 0.0399(7) Uani 1 1 d . . .
H122 H 0.2746 -0.1131 0.1904 0.048 Uiso 1 1 calc R . .
C123 C 0.3374(3) -0.1960(2) 0.0924(2) 0.0460(7) Uani 1 1 d . . .
H123 H 0.3353 -0.2601 0.1223 0.055 Uiso 1 1 calc R . .
C124 C 0.3776(3) -0.1895(2) 0.0083(2) 0.0432(7) Uani 1 1 d . . .
H124 H 0.4029 -0.2493 -0.0196 0.052 Uiso 1 1 calc R . .
C125 C 0.3811(3) -0.0970(3) -0.03492(19) 0.0438(7) Uani 1 1 d . . .
H125 H 0.4104 -0.0933 -0.0923 0.053 Uiso 1 1 calc R . .
C126 C 0.3421(2) -0.0086(2) 0.00426(17) 0.0368(6) Uani 1 1 d . . .
H126 H 0.3438 0.0551 -0.0263 0.044 Uiso 1 1 calc R . .
C11 C 0.2912(2) 0.2064(2) 0.09064(14) 0.0260(5) Uani 1 1 d . . .
N12 N 0.25935(17) 0.23026(17) 0.01574(12) 0.0272(5) Uani 1 1 d . . .
C13 C 0.2923(2) 0.3139(2) -0.02697(15) 0.0271(5) Uani 1 1 d . . .
C14 C 0.3560(2) 0.3767(2) 0.00282(16) 0.0300(6) Uani 1 1 d . . .
H14 H 0.3780 0.4353 -0.0294 0.036 Uiso 1 1 calc R . .
C15 C 0.3868(2) 0.3516(2) 0.08099(16) 0.0307(6) Uani 1 1 d . . .
H15 H 0.4292 0.3936 0.1037 0.037 Uiso 1 1 calc R . .
C16 C 0.3553(2) 0.2648(2) 0.12538(15) 0.0286(5) Uani 1 1 d . . .
H16 H 0.3769 0.2454 0.1785 0.034 Uiso 1 1 calc R . .
Ti2 Ti 0.39420(4) 0.50450(4) -0.24386(3) 0.02708(13) Uani 1 1 d . . .
Cl3 Cl 0.56737(6) 0.43708(6) -0.20624(4) 0.03992(18) Uani 1 1 d . . .
Cl4 Cl 0.36671(6) 0.65200(6) -0.17773(5) 0.04330(19) Uani 1 1 d . . .
C21 C 0.3679(3) 0.6141(2) -0.36566(17) 0.0388(7) Uani 1 1 d . . .
C22 C 0.2908(3) 0.5444(3) -0.35455(18) 0.0426(7) Uani 1 1 d . . .
C23 C 0.3490(3) 0.4492(3) -0.36442(16) 0.0457(8) Uani 1 1 d . . .
C24 C 0.4689(3) 0.4573(3) -0.37961(17) 0.0466(8) Uani 1 1 d . . .
C25 C 0.4766(2) 0.5625(2) -0.38074(16) 0.0343(6) Uani 1 1 d . . .
C26 C 0.3387(3) 0.7276(3) -0.3684(2) 0.0503(8) Uani 1 1 d . . .
H26A H 0.3307 0.7541 -0.4253 0.075 Uiso 1 1 calc R . .
H26B H 0.3990 0.7572 -0.3497 0.075 Uiso 1 1 calc R . .
H26C H 0.2675 0.7450 -0.3319 0.075 Uiso 1 1 calc R . .
C27 C 0.1624(3) 0.5680(3) -0.3413(2) 0.0595(10) Uani 1 1 d . . .
H27A H 0.1355 0.5811 -0.3952 0.089 Uiso 1 1 calc R . .
H27B H 0.1398 0.6278 -0.3096 0.089 Uiso 1 1 calc R . .
H27C H 0.1295 0.5103 -0.3107 0.089 Uiso 1 1 calc R . .
C28 C 0.2991(4) 0.3521(3) -0.3657(2) 0.0718(13) Uani 1 1 d . . .
H28A H 0.2278 0.3541 -0.3276 0.108 Uiso 1 1 calc R . .
H28B H 0.3521 0.2946 -0.3484 0.108 Uiso 1 1 calc R . .
H28C H 0.2850 0.3447 -0.4220 0.108 Uiso 1 1 calc R . .
C29 C 0.5629(4) 0.3751(3) -0.3980(2) 0.0635(10) Uani 1 1 d . . .
H29A H 0.5495 0.3155 -0.3602 0.095 Uiso 1 1 calc R . .
H29B H 0.6341 0.3974 -0.3906 0.095 Uiso 1 1 calc R . .
H29C H 0.5672 0.3580 -0.4553 0.095 Uiso 1 1 calc R . .
C30 C 0.5859(3) 0.6073(3) -0.3952(2) 0.0512(8) Uani 1 1 d . . .
H30A H 0.5715 0.6792 -0.4130 0.077 Uiso 1 1 calc R . .
H30B H 0.6385 0.5723 -0.4384 0.077 Uiso 1 1 calc R . .
H30C H 0.6190 0.5995 -0.3437 0.077 Uiso 1 1 calc R . .
N2 N 0.2992(2) 0.42880(19) -0.17964(13) 0.0358(5) Uani 1 1 d . . .
P2 P 0.24138(6) 0.34052(5) -0.12683(4) 0.02887(17) Uani 1 1 d . . .
C211 C 0.2755(2) 0.2217(2) -0.17330(15) 0.0303(6) Uani 1 1 d . . .
C212 C 0.1979(2) 0.1766(2) -0.20700(17) 0.0362(6) Uani 1 1 d . . .
H212 H 0.1212 0.2063 -0.2029 0.043 Uiso 1 1 calc R . .
C213 C 0.2327(3) 0.0883(2) -0.24652(18) 0.0407(7) Uani 1 1 d . . .
H213 H 0.1796 0.0577 -0.2694 0.049 Uiso 1 1 calc R . .
C214 C 0.3433(3) 0.0444(3) -0.25295(18) 0.0428(7) Uani 1 1 d . . .
H214 H 0.3662 -0.0165 -0.2798 0.051 Uiso 1 1 calc R . .
C215 C 0.4215(3) 0.0892(3) -0.22017(17) 0.0435(7) Uani 1 1 d . . .
H215 H 0.4981 0.0592 -0.2248 0.052 Uiso 1 1 calc R . .
C216 C 0.3879(2) 0.1774(2) -0.18076(16) 0.0382(7) Uani 1 1 d . . .
H216 H 0.4416 0.2081 -0.1587 0.046 Uiso 1 1 calc R . .
C221 C 0.0901(2) 0.3701(2) -0.10267(15) 0.0319(6) Uani 1 1 d . . .
C222 C 0.0223(2) 0.3000(2) -0.06050(17) 0.0368(6) Uani 1 1 d . . .
H222 H 0.0551 0.2341 -0.0437 0.044 Uiso 1 1 calc R . .
C223 C -0.0940(3) 0.3277(3) -0.0434(2) 0.0457(7) Uani 1 1 d . . .
H223 H -0.1408 0.2803 -0.0153 0.055 Uiso 1 1 calc R . .
C224 C -0.1413(3) 0.4235(3) -0.0671(2) 0.0533(8) Uani 1 1 d . . .
H224 H -0.2208 0.4414 -0.0561 0.064 Uiso 1 1 calc R . .
C225 C -0.0744(3) 0.4937(3) -0.1065(2) 0.0529(8) Uani 1 1 d . . .
H225 H -0.1076 0.5602 -0.1213 0.063 Uiso 1 1 calc R . .
C226 C 0.0413(3) 0.4676(2) -0.12459(19) 0.0420(7) Uani 1 1 d . . .
H226 H 0.0874 0.5160 -0.1519 0.050 Uiso 1 1 calc R . .
C1S C 0.1335(3) 0.5662(3) 0.3151(2) 0.0590(9) Uani 1 1 d . . .
H1SA H 0.0925 0.5201 0.2910 0.071 Uiso 1 1 calc R . .
H1SB H 0.2154 0.5453 0.2996 0.071 Uiso 1 1 calc R . .
Cl1S Cl 0.09976(13) 0.55501(11) 0.42242(7) 0.0975(4) Uani 1 1 d . . .
Cl2S Cl 0.09870(12) 0.68989(9) 0.27312(7) 0.0855(4) Uani 1 1 d . . .

loop_
_atom_site_aniso_label
_atom_site_aniso_U_11
_atom_site_aniso_U_22
_atom_site_aniso_U_33
_atom_site_aniso_U_23
_atom_site_aniso_U_13
_atom_site_aniso_U_12
Ti1 0.0269(2) 0.0300(3) 0.0193(2) -0.00317(17) -0.00229(17) -0.00402(18)
Cl1 0.0298(4) 0.0575(5) 0.0492(4) -0.0110(3) -0.0078(3) -0.0090(3)
Cl2 0.0459(4) 0.0308(4) 0.0374(4) -0.0018(3) 0.0015(3) -0.0028(3)
C1 0.0396(16) 0.0505(18) 0.0200(12) 0.0039(11) -0.0043(11) -0.0078(13)
C2 0.0468(16) 0.0334(15) 0.0219(12) 0.0017(11) 0.0043(11) -0.0028(12)
C3 0.0404(15) 0.0422(16) 0.0250(13) 0.0034(11) -0.0031(11) -0.0163(13)
C4 0.0291(14) 0.0412(16) 0.0323(14) 0.0084(12) 0.0025(11) -0.0036(12)
C5 0.0434(16) 0.0380(16) 0.0215(12) -0.0036(11) 0.0058(11) -0.0106(12)
C6 0.063(2) 0.083(3) 0.0376(18) 0.0114(17) -0.0232(16) -0.010(2)
C7 0.072(2) 0.0386(18) 0.0402(17) 0.0028(14) 0.0075(16) 0.0055(16)
C8 0.068(2) 0.077(3) 0.0359(17) 0.0034(16) -0.0120(15) -0.044(2)
C9 0.0326(17) 0.070(3) 0.068(2) 0.0205(19) 0.0066(15) 0.0045(16)
C10 0.098(3) 0.054(2) 0.0335(17) -0.0139(15) 0.0096(17) -0.019(2)
N1 0.0329(12) 0.0358(13) 0.0221(10) -0.0013(9) -0.0042(8) -0.0045(9)
P1 0.0275(3) 0.0314(4) 0.0182(3) -0.0031(2) -0.0024(2) -0.0038(3)
C111 0.0280(13) 0.0375(15) 0.0192(11) 0.0001(10) -0.0019(9) -0.0081(11)
C112 0.0353(15) 0.0405(16) 0.0281(13) -0.0062(11) -0.0032(11) -0.0074(12)
C113 0.0362(16) 0.0551(19) 0.0373(15) -0.0053(13) -0.0061(12) -0.0174(14)
C114 0.0252(14) 0.061(2) 0.0383(16) -0.0032(14) -0.0023(11) -0.0074(13)
C115 0.0312(15) 0.0451(17) 0.0385(15) -0.0058(13) -0.0016(11) -0.0001(12)
C116 0.0342(14) 0.0372(15) 0.0300(13) -0.0045(11) -0.0044(11) -0.0060(12)
C121 0.0273(13) 0.0350(14) 0.0247(12) -0.0087(10) -0.0049(10) -0.0014(11)
C122 0.0492(17) 0.0384(16) 0.0303(14) -0.0038(12) -0.0064(12) 0.0020(13)
C123 0.0546(19) 0.0362(17) 0.0475(18) -0.0036(13) -0.0156(14) 0.0031(14)
C124 0.0353(16) 0.0446(18) 0.0514(18) -0.0216(14) -0.0096(13) 0.0049(13)
C125 0.0394(16) 0.056(2) 0.0342(15) -0.0176(14) 0.0028(12) -0.0007(14)
C126 0.0368(15) 0.0422(17) 0.0302(14) -0.0070(12) 0.0019(11) -0.0061(12)
C11 0.0225(12) 0.0336(14) 0.0208(12) -0.0031(10) -0.0008(9) -0.0019(10)
N12 0.0253(10) 0.0366(12) 0.0197(10) -0.0016(9) -0.0018(8) -0.0059(9)
C13 0.0243(12) 0.0359(14) 0.0208(12) -0.0041(10) 0.0000(9) -0.0050(10)
C14 0.0265(13) 0.0366(15) 0.0274(13) -0.0021(11) -0.0023(10) -0.0075(11)
C15 0.0258(13) 0.0420(16) 0.0262(13) -0.0076(11) -0.0034(10) -0.0085(11)
C16 0.0264(13) 0.0400(15) 0.0198(12) -0.0046(10) -0.0039(9) -0.0036(11)
Ti2 0.0300(3) 0.0310(3) 0.0219(2) 0.00160(18) -0.00669(17) -0.00844(19)
Cl3 0.0362(4) 0.0480(4) 0.0330(3) -0.0002(3) -0.0085(3) 0.0051(3)
Cl4 0.0445(4) 0.0382(4) 0.0504(4) -0.0120(3) -0.0184(3) 0.0027(3)
C21 0.0437(16) 0.0444(17) 0.0261(13) 0.0063(12) -0.0058(11) -0.0035(13)
C22 0.0482(18) 0.054(2) 0.0285(14) 0.0049(13) -0.0153(12) -0.0096(15)
C23 0.075(2) 0.054(2) 0.0172(13) 0.0030(12) -0.0111(13) -0.0358(18)
C24 0.071(2) 0.0478(19) 0.0178(13) -0.0052(12) -0.0085(13) 0.0075(16)
C25 0.0408(15) 0.0395(16) 0.0223(12) 0.0007(11) -0.0003(11) -0.0111(12)
C26 0.052(2) 0.0448(19) 0.0502(19) 0.0055(15) -0.0076(15) 0.0011(15)
C27 0.048(2) 0.087(3) 0.0475(19) 0.0113(18) -0.0171(15) -0.0195(19)
C28 0.127(4) 0.068(3) 0.0363(18) 0.0006(17) -0.024(2) -0.054(3)
C29 0.092(3) 0.052(2) 0.0421(19) -0.0135(16) -0.0057(18) 0.010(2)
C30 0.0453(18) 0.062(2) 0.0451(18) 0.0030(16) 0.0005(14) -0.0165(16)
N2 0.0425(13) 0.0441(14) 0.0231(11) 0.0022(10) -0.0056(9) -0.0159(11)
P2 0.0303(4) 0.0379(4) 0.0201(3) 0.0008(3) -0.0044(2) -0.0114(3)
C211 0.0335(14) 0.0403(15) 0.0175(11) 0.0005(10) -0.0021(10) -0.0101(11)
C212 0.0346(15) 0.0448(17) 0.0308(14) -0.0017(12) -0.0062(11) -0.0100(12)
C213 0.0479(18) 0.0451(18) 0.0333(15) -0.0057(13) -0.0099(12) -0.0139(14)
C214 0.0500(18) 0.0487(19) 0.0284(14) -0.0089(13) -0.0015(12) -0.0028(14)
C215 0.0356(15) 0.065(2) 0.0277(14) -0.0099(13) 0.0001(11) 0.0012(14)
C216 0.0322(14) 0.0582(19) 0.0254(13) -0.0094(12) -0.0022(10) -0.0075(13)
C221 0.0337(14) 0.0397(16) 0.0231(12) -0.0028(11) -0.0054(10) -0.0059(12)
C222 0.0337(15) 0.0447(17) 0.0320(14) 0.0049(12) -0.0081(11) -0.0067(12)
C223 0.0337(16) 0.060(2) 0.0425(17) -0.0001(14) -0.0008(12) -0.0106(14)
C224 0.0352(17) 0.062(2) 0.058(2) -0.0071(17) -0.0003(14) 0.0052(15)
C225 0.0469(19) 0.0423(19) 0.064(2) -0.0060(16) -0.0044(16) 0.0089(15)
C226 0.0490(18) 0.0374(16) 0.0388(16) -0.0021(13) -0.0036(13) -0.0064(14)
C1S 0.056(2) 0.061(2) 0.056(2) -0.0115(18) 0.0029(16) -0.0017(18)
Cl1S 0.1141(10) 0.1014(10) 0.0559(6) -0.0006(6) 0.0207(6) 0.0170(8)
Cl2S 0.1136(10) 0.0683(7) 0.0701(7) -0.0078(5) -0.0219(6) 0.0149(7)

loop_
_atom_type_symbol
_atom_type_description
_atom_type_scat_dispersion_real
_atom_type_scat_dispersion_imag
_atom_type_scat_source
C C 0.0033 0.0016 'International Tables Vol C Tables 4.2.6.8 and 6.1.1.4'
H H 0.0000 0.0000 'International Tables Vol C Tables 4.2.6.8 and 6.1.1.4'
Cl Cl 0.1484 0.1585 'International Tables Vol C Tables 4.2.6.8 and 6.1.1.4'
N N 0.0061 0.0033 'International Tables Vol C Tables 4.2.6.8 and 6.1.1.4'
P P 0.1023 0.0942 'International Tables Vol C Tables 4.2.6.8 and 6.1.1.4'
Ti Ti 0.2776 0.4457 'International Tables Vol C Tables 4.2.6.8 and 6.1.1.4'

loop_
_geom_angle_atom_site_label_1
_geom_angle_atom_site_label_2
_geom_angle_atom_site_label_3
_geom_angle
_geom_angle_site_symmetry_1
_geom_angle_site_symmetry_3
_geom_angle_publ_flag
N1 Ti1 Cl1 102.40(8) . . ?
N1 Ti1 Cl2 101.81(8) . . ?
Cl1 Ti1 Cl2 102.99(3) . . ?
N1 Ti1 C2 99.74(10) . . ?
Cl1 Ti1 C2 100.34(8) . . ?
Cl2 Ti1 C2 143.78(7) . . ?
N1 Ti1 C3 90.99(10) . . ?
Cl1 Ti1 C3 135.33(8) . . ?
Cl2 Ti1 C3 115.78(8) . . ?
C2 Ti1 C3 35.02(10) . . ?
N1 Ti1 C4 116.20(10) . . ?
Cl1 Ti1 C4 137.47(7) . . ?
Cl2 Ti1 C4 86.61(7) . . ?
C2 Ti1 C4 57.69(10) . . ?
C3 Ti1 C4 34.56(10) . . ?
N1 Ti1 C1 133.66(11) . . ?
Cl1 Ti1 C1 84.05(7) . . ?
Cl2 Ti1 C1 121.63(8) . . ?
C2 Ti1 C1 34.88(10) . . ?
C3 Ti1 C1 57.50(10) . . ?
C4 Ti1 C1 56.78(10) . . ?
N1 Ti1 C5 148.15(10) . . ?
Cl1 Ti1 C5 103.55(8) . . ?
Cl2 Ti1 C5 90.01(7) . . ?
C2 Ti1 C5 57.58(10) . . ?
C3 Ti1 C5 57.42(9) . . ?
C4 Ti1 C5 34.29(10) . . ?
C1 Ti1 C5 33.90(10) . . ?
C5 C1 C2 108.0(2) . . ?
C5 C1 C6 127.2(3) . . ?
C2 C1 C6 124.7(3) . . ?
C5 C1 Ti1 73.43(15) . . ?
C2 C1 Ti1 69.59(15) . . ?
C6 C1 Ti1 125.8(2) . . ?
C3 C2 C1 107.8(3) . . ?
C3 C2 C7 126.8(3) . . ?
C1 C2 C7 125.3(3) . . ?
C3 C2 Ti1 72.92(16) . . ?
C1 C2 Ti1 75.53(16) . . ?
C7 C2 Ti1 120.39(19) . . ?
C4 C3 C2 107.9(2) . . ?
C4 C3 C8 125.1(3) . . ?
C2 C3 C8 126.9(3) . . ?
C4 C3 Ti1 73.96(16) . . ?
C2 C3 Ti1 72.06(16) . . ?
C8 C3 Ti1 122.32(19) . . ?
C3 C4 C5 108.7(2) . . ?
C3 C4 C9 125.5(3) . . ?
C5 C4 C9 125.6(3) . . ?
C3 C4 Ti1 71.48(15) . . ?
C5 C4 Ti1 74.56(15) . . ?
C9 C4 Ti1 123.5(2) . . ?
C1 C5 C4 107.5(2) . . ?
C1 C5 C10 126.4(3) . . ?
C4 C5 C10 126.1(3) . . ?
C1 C5 Ti1 72.67(15) . . ?
C4 C5 Ti1 71.14(15) . . ?
C10 C5 Ti1 120.9(2) . . ?
P1 N1 Ti1 155.43(16) . . ?
N1 P1 C121 113.08(12) . . ?
N1 P1 C111 112.14(11) . . ?
C121 P1 C111 107.06(12) . . ?
N1 P1 C11 111.69(12) . . ?
C121 P1 C11 108.87(12) . . ?
C111 P1 C11 103.46(12) . . ?
C116 C111 C112 119.9(2) . . ?
C116 C111 P1 117.5(2) . . ?
C112 C111 P1 122.5(2) . . ?
C113 C112 C111 119.4(3) . . ?
C114 C113 C112 120.4(3) . . ?
C113 C114 C115 120.3(3) . . ?
C116 C115 C114 119.8(3) . . ?
C115 C116 C111 120.3(3) . . ?
C126 C121 C122 119.1(3) . . ?
C126 C121 P1 123.8(2) . . ?
C122 C121 P1 116.9(2) . . ?
C123 C122 C121 120.6(3) . . ?
C122 C123 C124 119.6(3) . . ?
C125 C124 C123 120.3(3) . . ?
C124 C125 C126 120.7(3) . . ?
C125 C126 C121 119.6(3) . . ?
N12 C11 C16 122.9(2) . . ?
N12 C11 P1 114.09(18) . . ?
C16 C11 P1 122.97(19) . . ?
C11 N12 C13 117.7(2) . . ?
N12 C13 C14 123.4(2) . . ?
N12 C13 P2 113.82(18) . . ?
C14 C13 P2 122.7(2) . . ?
C15 C14 C13 118.1(2) . . ?
C16 C15 C14 119.3(2) . . ?
C15 C16 C11 118.6(2) . . ?
N2 Ti2 Cl4 102.91(8) . . ?
N2 Ti2 Cl3 102.70(8) . . ?
Cl4 Ti2 Cl3 99.00(3) . . ?
N2 Ti2 C22 97.80(11) . . ?
Cl4 Ti2 C22 103.70(9) . . ?
Cl3 Ti2 C22 145.00(9) . . ?
N2 Ti2 C23 91.50(10) . . ?
Cl4 Ti2 C23 137.62(9) . . ?
Cl3 Ti2 C23 116.57(10) . . ?
C22 Ti2 C23 34.22(12) . . ?
N2 Ti2 C24 118.93(12) . . ?
Cl4 Ti2 C24 135.38(9) . . ?
Cl3 Ti2 C24 86.93(9) . . ?
C22 Ti2 C24 58.24(12) . . ?
C23 Ti2 C24 35.79(12) . . ?
N2 Ti2 C21 130.18(11) . . ?
Cl4 Ti2 C21 84.63(8) . . ?
Cl3 Ti2 C21 124.97(8) . . ?
C22 Ti2 C21 34.16(11) . . ?
C23 Ti2 C21 56.76(11) . . ?
C24 Ti2 C21 57.31(11) . . ?
N2 Ti2 C25 148.98(10) . . ?
Cl4 Ti2 C25 100.72(7) . . ?
Cl3 Ti2 C25 93.08(7) . . ?
C22 Ti2 C25 56.90(10) . . ?
C23 Ti2 C25 57.49(10) . . ?
C24 Ti2 C25 34.66(11) . . ?
C21 Ti2 C25 33.67(10) . . ?
C25 C21 C22 108.7(3) . . ?
C25 C21 C26 125.2(3) . . ?
C22 C21 C26 125.8(3) . . ?
C25 C21 Ti2 73.66(16) . . ?
C22 C21 Ti2 70.68(16) . . ?
C26 C21 Ti2 125.6(2) . . ?
C23 C22 C21 108.9(3) . . ?
C23 C22 C27 124.3(3) . . ?
C21 C22 C27 126.6(3) . . ?
C23 C22 Ti2 72.99(16) . . ?
C21 C22 Ti2 75.16(16) . . ?
C27 C22 Ti2 122.2(2) . . ?
C22 C23 C24 108.4(3) . . ?
C22 C23 C28 127.0(4) . . ?
C24 C23 C28 124.4(4) . . ?
C22 C23 Ti2 72.79(16) . . ?
C24 C23 Ti2 73.25(15) . . ?
C28 C23 Ti2 123.2(2) . . ?
C25 C24 C23 105.4(3) . . ?
C25 C24 C29 127.2(3) . . ?
C23 C24 C29 127.3(3) . . ?
C25 C24 Ti2 74.07(16) . . ?
C23 C24 Ti2 70.95(16) . . ?
C29 C24 Ti2 123.8(2) . . ?
C21 C25 C24 108.6(3) . . ?
C21 C25 C30 127.1(3) . . ?
C24 C25 C30 124.3(3) . . ?
C21 C25 Ti2 72.67(15) . . ?
C24 C25 Ti2 71.27(15) . . ?
C30 C25 Ti2 121.5(2) . . ?
P2 N2 Ti2 165.54(18) . . ?
N2 P2 C211 113.36(12) . . ?
N2 P2 C221 113.05(13) . . ?
C211 P2 C221 109.67(13) . . ?
N2 P2 C13 110.94(12) . . ?
C211 P2 C13 103.67(12) . . ?
C221 P2 C13 105.46(11) . . ?
C212 C211 C216 119.2(3) . . ?
C212 C211 P2 123.5(2) . . ?
C216 C211 P2 117.2(2) . . ?
C213 C212 C211 119.9(3) . . ?
C214 C213 C212 120.7(3) . . ?
C213 C214 C215 119.9(3) . . ?
C216 C215 C214 120.0(3) . . ?
C215 C216 C211 120.3(3) . . ?
C226 C221 C222 119.8(3) . . ?
C226 C221 P2 118.1(2) . . ?
C222 C221 P2 122.1(2) . . ?
C223 C222 C221 119.3(3) . . ?
C224 C223 C222 120.3(3) . . ?
C223 C224 C225 120.6(3) . . ?
C224 C225 C226 120.1(3) . . ?
C225 C226 C221 120.0(3) . . ?
Cl1S C1S Cl2S 112.3(2) . . ?

loop_
_geom_bond_atom_site_label_1
_geom_bond_atom_site_label_2
_geom_bond_distance
_geom_bond_site_symmetry_2
_geom_bond_publ_flag
Ti1 N1 1.794(2) . ?
Ti1 Cl1 2.2849(8) . ?
Ti1 Cl2 2.3091(8) . ?
Ti1 C2 2.334(3) . ?
Ti1 C3 2.345(3) . ?
Ti1 C4 2.377(3) . ?
Ti1 C1 2.412(3) . ?
Ti1 C5 2.421(3) . ?
C1 C5 1.409(4) . ?
C1 C2 1.424(4) . ?
C1 C6 1.498(4) . ?
C2 C3 1.408(4) . ?
C2 C7 1.510(4) . ?
C3 C4 1.403(4) . ?
C3 C8 1.503(4) . ?
C4 C5 1.415(4) . ?
C4 C9 1.506(4) . ?
C5 C10 1.500(4) . ?
N1 P1 1.578(2) . ?
P1 C121 1.800(3) . ?
P1 C111 1.804(3) . ?
P1 C11 1.823(3) . ?
C111 C116 1.387(4) . ?
C111 C112 1.398(4) . ?
C112 C113 1.391(4) . ?
C113 C114 1.376(5) . ?
C114 C115 1.388(4) . ?
C115 C116 1.384(4) . ?
C121 C126 1.394(4) . ?
C121 C122 1.397(4) . ?
C122 C123 1.381(4) . ?
C123 C124 1.386(5) . ?
C124 C125 1.370(5) . ?
C125 C126 1.389(4) . ?
C11 N12 1.340(3) . ?
C11 C16 1.393(4) . ?
N12 C13 1.340(3) . ?
C13 C14 1.388(4) . ?
C13 P2 1.824(2) . ?
C14 C15 1.387(4) . ?
C15 C16 1.381(4) . ?
Ti2 N2 1.791(2) . ?
Ti2 Cl4 2.3044(9) . ?
Ti2 Cl3 2.3116(8) . ?
Ti2 C22 2.341(3) . ?
Ti2 C23 2.343(3) . ?
Ti2 C24 2.374(3) . ?
Ti2 C21 2.398(3) . ?
Ti2 C25 2.411(3) . ?
C21 C25 1.393(4) . ?
C21 C22 1.393(4) . ?
C21 C26 1.511(5) . ?
C22 C23 1.378(5) . ?
C22 C27 1.524(5) . ?
C23 C24 1.450(5) . ?
C23 C28 1.515(4) . ?
C24 C25 1.426(4) . ?
C24 C29 1.483(5) . ?
C25 C30 1.505(4) . ?
N2 P2 1.578(2) . ?
P2 C211 1.799(3) . ?
P2 C221 1.804(3) . ?
C211 C212 1.394(4) . ?
C211 C216 1.395(4) . ?
C212 C213 1.385(4) . ?
C213 C214 1.374(5) . ?
C214 C215 1.389(4) . ?
C215 C216 1.382(4) . ?
C221 C226 1.394(4) . ?
C221 C222 1.397(4) . ?
C222 C223 1.392(4) . ?
C223 C224 1.376(5) . ?
C224 C225 1.376(5) . ?
C225 C226 1.385(5) . ?
C1S Cl1S 1.738(4) . ?
C1S Cl2S 1.754(4) . ?
